data_7250065
loop_
_publ_author_name
'Chen, Wei-Hao'
'Chen, Yen-Hsin'
'Thapa, Kedar Bahadur'
'Liu, Shih-Miao'
'Chen, Jhy-Der'

_publ_section_title
;
 Coordination polymers constructed from bis-pyridyl-bis-amides and
 1,4,5,8-naphthalenetetracarboxylic acid: ligand transformation and metal
 ion sensing
;
_journal_issue 5
_journal_name_full CrystEngComm
_journal_page_first 606
_journal_page_last 615
_journal_paper_doi 10.1039/D4CE01119H
_journal_volume 27
_journal_year 2025
_chemical_formula_sum 'C22 H17 Cd N2 O10'
_chemical_formula_weight 581.77
_space_group_crystal_system triclinic
_space_group_IT_number 2
_space_group_name_Hall '-P 1'
_space_group_name_H-M_alt 'P -1'
_atom_sites_solution_hydrogens mixed
_audit_creation_method SHELXL-2017/1
_audit_update_record
;
2024-11-04 deposited with the CCDC.	2025-01-14 downloaded from the CCDC.
;
_cell_angle_alpha 114.8797(16)
_cell_angle_beta 91.182(2)
_cell_angle_gamma 94.865(2)
_cell_formula_units_Z 2
_cell_length_a 7.5267(6)
_cell_length_b 11.4086(9)
_cell_length_c 13.3971(10)
_cell_measurement_reflns_used 6016
_cell_measurement_temperature 296(2)
_cell_measurement_theta_max 28.11
_cell_measurement_theta_min 2.72
_cell_volume 1037.85(14)
_computing_cell_refinement 'Bruker SAINT'
_computing_data_collection 'Bruker APEX2'
_computing_data_reduction 'Bruker SAINT'
_computing_molecular_graphics 'Bruker SHELXTL'
_computing_publication_material 'Bruker SHELXTL'
_computing_structure_refinement 'SHELXL-2017/1 (Sheldrick, 2017)'
_computing_structure_solution 'SHELXS-97 (Sheldrick 2008)'
_diffrn_ambient_temperature 296(2)
_diffrn_measured_fraction_theta_full 0.999
_diffrn_measured_fraction_theta_max 0.995
_diffrn_measurement_device_type 'Bruker APEX-II CCD'
_diffrn_measurement_method '\f and \w scans'
_diffrn_radiation_type MoK\a
_diffrn_radiation_wavelength 0.71073
_diffrn_reflns_av_R_equivalents 0.0363
_diffrn_reflns_av_unetI/netI 0.0528
_diffrn_reflns_Laue_measured_fraction_full 0.999
_diffrn_reflns_Laue_measured_fraction_max 0.995
_diffrn_reflns_limit_h_max 9
_diffrn_reflns_limit_h_min -9
_diffrn_reflns_limit_k_max 15
_diffrn_reflns_limit_k_min -15
_diffrn_reflns_limit_l_max 17
_diffrn_reflns_limit_l_min -17
_diffrn_reflns_number 12681
_diffrn_reflns_point_group_measured_fraction_full 0.999
_diffrn_reflns_point_group_measured_fraction_max 0.995
_diffrn_reflns_theta_full 25.242
_diffrn_reflns_theta_max 28.152
_diffrn_reflns_theta_min 1.679
_exptl_absorpt_coefficient_mu 1.119
_exptl_absorpt_correction_T_max 0.7457
_exptl_absorpt_correction_T_min 0.6477
_exptl_absorpt_correction_type multi-scan
_exptl_absorpt_process_details 'SADABS V2008/1 (Bruker AXS, 2008)'
_exptl_crystal_colour colourless
_exptl_crystal_density_diffrn 1.862
_exptl_crystal_description plate
_exptl_crystal_F_000 582
_exptl_crystal_size_max 0.300
_exptl_crystal_size_mid 0.200
_exptl_crystal_size_min 0.200
_refine_diff_density_max 0.485
_refine_diff_density_min -0.509
_refine_diff_density_rms 0.089
_refine_ls_extinction_method none
_refine_ls_goodness_of_fit_ref 1.034
_refine_ls_hydrogen_treatment mixed
_refine_ls_matrix_type full
_refine_ls_number_parameters 332
_refine_ls_number_reflns 5049
_refine_ls_number_restraints 0
_refine_ls_restrained_S_all 1.034
_refine_ls_R_factor_all 0.0517
_refine_ls_R_factor_gt 0.0332
_refine_ls_shift/su_max 0.001
_refine_ls_shift/su_mean 0.000
_refine_ls_structure_factor_coef Fsqd
_refine_ls_weighting_details 'w=1/[\s^2^(Fo^2^)+(0.0223P)^2^+0.3013P] where P=(Fo^2^+2Fc^2^)/3'
_refine_ls_weighting_scheme calc
_refine_ls_wR_factor_gt 0.0607
_refine_ls_wR_factor_ref 0.0663
_reflns_Friedel_coverage 0.000
_reflns_number_gt 4025
_reflns_number_total 5049
_reflns_threshold_expression 'I > 2\s(I)'
_cod_data_source_file d4ce01119h2.cif
_cod_data_source_block 1
_cod_depositor_comments
;
The following automatic conversions were performed:

data item '_exptl_absorpt_correction_type' value 'multi_scan' was
changed to 'multi-scan' in accordance with the
/home/data/users/saulius/crontab/automatic-downloads/current/RSC/lib/dictionaries/cif_core.dic
dictionary named 'cif_core.dic' version 2.4.2 last updated on
2011-04-26.

Automatic conversion script
Id: cif_fix_values 8170 2020-07-09 18:12:32Z antanas 
;
_cod_database_code 7250065
_shelx_shelxl_version_number 2017/1
_shelx_space_group_comment
; 
The symmetry employed for this shelxl refinement is uniquely defined 
by the following loop, which should always be used as a source of 
symmetry information in preference to the above space-group names. 
They are only intended as comments. 
;
_shelx_estimated_absorpt_t_min 0.730
_shelx_estimated_absorpt_t_max 0.807

loop_
_space_group_symop_operation_xyz
'x, y, z'
'-x, -y, -z'

loop_
_atom_site_label
_atom_site_type_symbol
_atom_site_fract_x
_atom_site_fract_y
_atom_site_fract_z
_atom_site_U_iso_or_equiv
_atom_site_adp_type
_atom_site_occupancy
_atom_site_site_symmetry_order
_atom_site_calc_flag
_atom_site_refinement_flags_posn
_atom_site_refinement_flags_adp
_atom_site_refinement_flags_occupancy
_atom_site_disorder_assembly
_atom_site_disorder_group
Cd Cd -0.16705(3) 0.79378(2) 0.98305(2) 0.02673(7) Uani 1 1 d . . . . .
N1 N -0.2154(3) 0.5988(2) 0.99103(17) 0.0245(5) Uani 1 1 d . . . . .
O1 O -0.1165(3) 0.31608(19) 0.68067(15) 0.0407(6) Uani 1 1 d . . . . .
C1 C -0.2845(4) 0.5892(3) 1.0793(2) 0.0282(6) Uani 1 1 d . . . . .
H1A H -0.309331 0.664395 1.138901 0.034 Uiso 1 1 calc R U . . .
O2 O 0.0068(3) 0.70770(19) 0.84762(15) 0.0371(5) Uani 1 1 d . . . . .
N2 N -0.1613(3) 0.2534(2) 0.81900(17) 0.0268(5) Uani 1 1 d . . . . .
H2A H -0.165326 0.186470 0.833195 0.032 Uiso 1 1 calc R U . . .
C2 C -0.3195(4) 0.4718(3) 1.0840(2) 0.0311(7) Uani 1 1 d . . . . .
H2B H -0.367180 0.467579 1.146017 0.037 Uiso 1 1 calc R U . . .
C3 C -0.2835(4) 0.3601(3) 0.9958(2) 0.0291(6) Uani 1 1 d . . . . .
H3A H -0.308641 0.279587 0.997253 0.035 Uiso 1 1 calc R U . . .
O3 O -0.0285(3) 0.85754(18) 0.78429(16) 0.0339(5) Uani 1 1 d . . . . .
C4 C -0.2090(4) 0.3686(2) 0.9046(2) 0.0225(6) Uani 1 1 d . . . . .
O4 O 0.3232(3) 0.94072(18) 0.90286(14) 0.0288(4) Uani 1 1 d . . . . .
C5 C -0.1783(4) 0.4899(2) 0.9052(2) 0.0237(6) Uani 1 1 d . . . . .
H5A H -0.130461 0.496708 0.844132 0.028 Uiso 1 1 calc R U . . .
O5 O 0.2596(3) 1.09601(17) 0.85230(15) 0.0338(5) Uani 1 1 d . . . . .
O6 O 0.3417(3) 0.3808(2) 0.32692(16) 0.0472(6) Uani 1 1 d . . . . .
C6 C -0.1099(4) 0.2349(2) 0.7170(2) 0.0254(6) Uani 1 1 d . . . . .
O7 O 0.4715(3) 0.5656(2) 0.33723(15) 0.0370(5) Uani 1 1 d . . . . .
C7 C -0.0404(4) 0.1048(3) 0.6535(2) 0.0292(6) Uani 1 1 d . . . . .
H7A H -0.117282 0.038265 0.663257 0.035 Uiso 1 1 calc R U . . .
H7B H 0.078017 0.106652 0.684445 0.035 Uiso 1 1 calc R U . . .
C8 C -0.0304(4) 0.0676(2) 0.5309(2) 0.0281(6) Uani 1 1 d . . . . .
H8A H 0.052310 0.130878 0.520404 0.034 Uiso 1 1 calc R U . . .
H8B H -0.147181 0.069874 0.500099 0.034 Uiso 1 1 calc R U . . .
O8 O 0.6068(4) 0.7470(2) 0.34217(19) 0.0615(7) Uani 1 1 d . . . . .
O9 O -0.4143(3) 0.7829(3) 0.8836(2) 0.0454(7) Uani 1 1 d . . . . .
C9 C 0.0386(4) 0.7615(3) 0.7836(2) 0.0262(6) Uani 1 1 d . . . . .
O10 O 0.1063(3) 0.9203(2) 1.06643(19) 0.0327(5) Uani 1 1 d . . . . .
C10 C 0.1616(3) 0.6968(2) 0.6936(2) 0.0220(6) Uani 1 1 d . . . . .
C11 C 0.1324(4) 0.5637(3) 0.6378(2) 0.0260(6) Uani 1 1 d . . . . .
H11A H 0.062803 0.517091 0.668134 0.031 Uiso 1 1 calc R U . . .
C12 C 0.2049(4) 0.4974(3) 0.5372(2) 0.0278(6) Uani 1 1 d . . . . .
H12A H 0.184637 0.407396 0.501038 0.033 Uiso 1 1 calc R U . . .
C13 C 0.3062(4) 0.5650(3) 0.4914(2) 0.0243(6) Uani 1 1 d . . . . .
C14 C 0.3508(3) 0.7007(2) 0.5500(2) 0.0219(6) Uani 1 1 d . . . . .
C15 C 0.2842(3) 0.7687(2) 0.6553(2) 0.0206(5) Uani 1 1 d . . . . .
C16 C 0.3463(3) 0.9034(2) 0.7149(2) 0.0213(6) Uani 1 1 d . . . . .
C17 C 0.3048(3) 0.9844(2) 0.8328(2) 0.0229(6) Uani 1 1 d . . . . .
C18 C 0.4614(4) 0.9633(3) 0.6676(2) 0.0302(7) Uani 1 1 d . . . . .
H18A H 0.500311 1.051012 0.706661 0.036 Uiso 1 1 calc R U . . .
C19 C 0.5208(4) 0.8957(3) 0.5629(2) 0.0326(7) Uani 1 1 d . . . . .
H19A H 0.598395 0.938390 0.532956 0.039 Uiso 1 1 calc R U . . .
C20 C 0.4653(4) 0.7669(3) 0.5040(2) 0.0268(6) Uani 1 1 d . . . . .
C21 C 0.5219(4) 0.6985(3) 0.3916(2) 0.0362(7) Uani 1 1 d . . . . .
C22 C 0.3704(4) 0.4956(3) 0.3812(2) 0.0323(7) Uani 1 1 d . . . . .
H10C H 0.173(5) 0.924(3) 1.023(3) 0.050(12) Uiso 1 1 d . . . . .
H10D H 0.087(5) 0.996(4) 1.117(3) 0.078(14) Uiso 1 1 d . . . . .
H9C H -0.480(5) 0.836(4) 0.891(3) 0.060(13) Uiso 1 1 d . . . . .
H9D H -0.404(5) 0.742(4) 0.824(3) 0.056(13) Uiso 1 1 d . . . . .

loop_
_atom_site_aniso_label
_atom_site_aniso_U_11
_atom_site_aniso_U_22
_atom_site_aniso_U_33
_atom_site_aniso_U_23
_atom_site_aniso_U_13
_atom_site_aniso_U_12
Cd 0.03688(13) 0.01995(10) 0.02196(11) 0.00676(8) 0.00763(8) 0.00580(8)
N1 0.0300(13) 0.0227(11) 0.0197(11) 0.0068(9) 0.0079(10) 0.0070(10)
O1 0.0724(17) 0.0280(11) 0.0245(11) 0.0109(9) 0.0141(11) 0.0180(11)
C1 0.0363(17) 0.0239(14) 0.0201(14) 0.0038(12) 0.0096(12) 0.0086(12)
O2 0.0498(14) 0.0335(11) 0.0266(11) 0.0108(9) 0.0170(10) 0.0037(10)
N2 0.0435(15) 0.0130(10) 0.0217(12) 0.0043(9) 0.0103(10) 0.0066(10)
C2 0.0405(18) 0.0325(16) 0.0234(15) 0.0132(13) 0.0145(13) 0.0099(13)
C3 0.0393(18) 0.0212(14) 0.0297(15) 0.0128(12) 0.0115(13) 0.0060(12)
O3 0.0316(12) 0.0250(11) 0.0382(12) 0.0055(9) 0.0089(9) 0.0077(9)
C4 0.0264(15) 0.0206(13) 0.0187(13) 0.0060(11) 0.0042(11) 0.0051(11)
O4 0.0345(11) 0.0320(11) 0.0188(10) 0.0093(9) 0.0037(8) 0.0055(9)
C5 0.0303(15) 0.0202(13) 0.0183(13) 0.0058(11) 0.0068(11) 0.0025(11)
O5 0.0488(13) 0.0194(10) 0.0285(11) 0.0041(8) 0.0132(9) 0.0098(9)
O6 0.0512(15) 0.0369(13) 0.0275(12) -0.0119(10) 0.0056(10) 0.0053(11)
C6 0.0293(16) 0.0205(13) 0.0212(14) 0.0035(12) 0.0027(12) 0.0039(12)
O7 0.0442(13) 0.0426(13) 0.0185(10) 0.0052(9) 0.0113(9) 0.0149(10)
C7 0.0367(17) 0.0213(14) 0.0243(15) 0.0034(12) 0.0045(12) 0.0085(12)
C8 0.0337(17) 0.0227(14) 0.0224(14) 0.0029(12) 0.0039(12) 0.0093(12)
O8 0.085(2) 0.0638(17) 0.0371(14) 0.0211(13) 0.0367(13) 0.0104(14)
O9 0.0500(16) 0.0515(16) 0.0238(13) 0.0016(12) 0.0029(11) 0.0259(13)
C9 0.0274(15) 0.0231(14) 0.0186(14) 0.0006(12) 0.0057(11) -0.0036(12)
O10 0.0418(14) 0.0240(11) 0.0314(12) 0.0094(10) 0.0158(10) 0.0083(10)
C10 0.0243(14) 0.0227(13) 0.0167(13) 0.0056(11) 0.0017(11) 0.0049(11)
C11 0.0280(15) 0.0225(14) 0.0250(15) 0.0077(12) 0.0026(12) 0.0009(12)
C12 0.0291(16) 0.0208(14) 0.0255(15) 0.0013(12) -0.0005(12) 0.0063(12)
C13 0.0234(14) 0.0258(14) 0.0165(13) 0.0010(11) 0.0008(11) 0.0086(11)
C14 0.0196(13) 0.0263(14) 0.0192(13) 0.0077(11) 0.0036(10) 0.0085(11)
C15 0.0234(14) 0.0206(13) 0.0168(13) 0.0060(11) 0.0027(10) 0.0064(11)
C16 0.0245(14) 0.0207(13) 0.0178(13) 0.0064(11) 0.0030(11) 0.0064(11)
C17 0.0204(14) 0.0217(13) 0.0202(14) 0.0029(11) 0.0042(11) 0.0005(11)
C18 0.0355(17) 0.0237(14) 0.0291(16) 0.0088(13) 0.0082(13) 0.0014(13)
C19 0.0313(17) 0.0400(17) 0.0294(16) 0.0169(14) 0.0120(13) 0.0040(14)
C20 0.0299(16) 0.0315(15) 0.0186(14) 0.0091(12) 0.0065(11) 0.0079(12)
C21 0.0395(18) 0.0468(19) 0.0224(15) 0.0126(14) 0.0116(13) 0.0137(15)
C22 0.0266(16) 0.0375(17) 0.0216(15) 0.0000(13) 0.0017(12) 0.0125(13)

loop_
_atom_type_symbol
_atom_type_description
_atom_type_scat_dispersion_real
_atom_type_scat_dispersion_imag
_atom_type_scat_source
C C 0.0033 0.0016 'International Tables Vol C Tables 4.2.6.8 and 6.1.1.4'
H H 0.0000 0.0000 'International Tables Vol C Tables 4.2.6.8 and 6.1.1.4'
N N 0.0061 0.0033 'International Tables Vol C Tables 4.2.6.8 and 6.1.1.4'
O O 0.0106 0.0060 'International Tables Vol C Tables 4.2.6.8 and 6.1.1.4'
Cd Cd -0.8075 1.2024 'International Tables Vol C Tables 4.2.6.8 and 6.1.1.4'

loop_
_geom_angle_atom_site_label_1
_geom_angle_atom_site_label_2
_geom_angle_atom_site_label_3
_geom_angle
_geom_angle_site_symmetry_1
_geom_angle_site_symmetry_3
_geom_angle_publ_flag
O2 Cd O5 161.91(8) . 2_577 ?
O2 Cd O9 98.43(9) . . ?
O5 Cd O9 98.50(9) 2_577 . ?
O2 Cd N1 89.29(7) . . ?
O5 Cd N1 94.31(7) 2_577 . ?
O9 Cd N1 99.01(9) . . ?
O2 Cd O10 80.34(8) . . ?
O5 Cd O10 82.22(8) 2_577 . ?
O9 Cd O10 144.13(9) . . ?
N1 Cd O10 116.76(8) . . ?
C1 N1 C5 119.0(2) . . ?
C1 N1 Cd 121.13(17) . . ?
C5 N1 Cd 119.85(17) . . ?
N1 C1 C2 121.8(2) . . ?
N1 C1 H1A 119.1 . . ?
C2 C1 H1A 119.1 . . ?
C9 O2 Cd 119.60(18) . . ?
C6 N2 C4 128.4(2) . . ?
C6 N2 H2A 115.8 . . ?
C4 N2 H2A 115.8 . . ?
C1 C2 C3 119.3(3) . . ?
C1 C2 H2B 120.3 . . ?
C3 C2 H2B 120.3 . . ?
C2 C3 C4 119.5(3) . . ?
C2 C3 H3A 120.3 . . ?
C4 C3 H3A 120.3 . . ?
C5 C4 C3 118.1(2) . . ?
C5 C4 N2 123.7(2) . . ?
C3 C4 N2 118.1(2) . . ?
N1 C5 C4 122.2(2) . . ?
N1 C5 H5A 118.9 . . ?
C4 C5 H5A 118.9 . . ?
C17 O5 Cd 116.20(17) . 2_577 ?
O1 C6 N2 123.3(2) . . ?
O1 C6 C7 122.9(2) . . ?
N2 C6 C7 113.8(2) . . ?
C22 O7 C21 124.2(2) . . ?
C6 C7 C8 114.1(2) . . ?
C6 C7 H7A 108.7 . . ?
C8 C7 H7A 108.7 . . ?
C6 C7 H7B 108.7 . . ?
C8 C7 H7B 108.7 . . ?
H7A C7 H7B 107.6 . . ?
C7 C8 C8 112.2(3) . 2_556 ?
C7 C8 H8A 109.2 . . ?
C8 C8 H8A 109.2 2_556 . ?
C7 C8 H8B 109.2 . . ?
C8 C8 H8B 109.2 2_556 . ?
H8A C8 H8B 107.9 . . ?
Cd O9 H9C 130(3) . . ?
Cd O9 H9D 110(3) . . ?
H9C O9 H9D 111(4) . . ?
O3 C9 O2 126.4(2) . . ?
O3 C9 C10 117.3(2) . . ?
O2 C9 C10 116.1(2) . . ?
Cd O10 H10C 113(3) . . ?
Cd O10 H10D 111(3) . . ?
H10C O10 H10D 114(3) . . ?
C11 C10 C15 120.2(2) . . ?
C11 C10 C9 116.7(2) . . ?
C15 C10 C9 122.4(2) . . ?
C10 C11 C12 121.3(3) . . ?
C10 C11 H11A 119.3 . . ?
C12 C11 H11A 119.3 . . ?
C13 C12 C11 119.8(2) . . ?
C13 C12 H12A 120.1 . . ?
C11 C12 H12A 120.1 . . ?
C12 C13 C14 120.5(2) . . ?
C12 C13 C22 119.5(2) . . ?
C14 C13 C22 120.1(2) . . ?
C20 C14 C13 119.4(2) . . ?
C20 C14 C15 120.5(2) . . ?
C13 C14 C15 120.1(2) . . ?
C14 C15 C10 117.2(2) . . ?
C14 C15 C16 117.6(2) . . ?
C10 C15 C16 125.2(2) . . ?
C18 C16 C15 119.7(2) . . ?
C18 C16 C17 116.5(2) . . ?
C15 C16 C17 123.6(2) . . ?
O4 C17 O5 125.2(2) . . ?
O4 C17 C16 119.4(2) . . ?
O5 C17 C16 115.4(2) . . ?
C16 C18 C19 121.7(3) . . ?
C16 C18 H18A 119.1 . . ?
C19 C18 H18A 119.1 . . ?
C20 C19 C18 120.1(3) . . ?
C20 C19 H19A 119.9 . . ?
C18 C19 H19A 119.9 . . ?
C19 C20 C14 120.3(2) . . ?
C19 C20 C21 119.5(3) . . ?
C14 C20 C21 120.3(3) . . ?
O8 C21 O7 116.8(3) . . ?
O8 C21 C20 125.7(3) . . ?
O7 C21 C20 117.5(3) . . ?
O6 C22 O7 117.4(2) . . ?
O6 C22 C13 124.3(3) . . ?
O7 C22 C13 118.3(2) . . ?

loop_
_geom_bond_atom_site_label_1
_geom_bond_atom_site_label_2
_geom_bond_distance
_geom_bond_site_symmetry_2
_geom_bond_publ_flag
Cd O2 2.1876(19) . ?
Cd O5 2.1933(18) 2_577 ?
Cd O9 2.230(3) . ?
Cd N1 2.271(2) . ?
Cd O10 2.368(2) . ?
N1 C1 1.344(3) . ?
N1 C5 1.346(3) . ?
O1 C6 1.218(3) . ?
C1 C2 1.371(4) . ?
C1 H1A 0.9300 . ?
O2 C9 1.263(3) . ?
N2 C6 1.361(3) . ?
N2 C4 1.414(3) . ?
N2 H2A 0.8600 . ?
C2 C3 1.378(4) . ?
C2 H2B 0.9300 . ?
C3 C4 1.391(4) . ?
C3 H3A 0.9300 . ?
O3 C9 1.242(3) . ?
C4 C5 1.380(3) . ?
O4 C17 1.245(3) . ?
C5 H5A 0.9300 . ?
O5 C17 1.266(3) . ?
O6 C22 1.197(3) . ?
C6 C7 1.513(3) . ?
O7 C22 1.369(4) . ?
O7 C21 1.391(4) . ?
C7 C8 1.519(4) . ?
C7 H7A 0.9700 . ?
C7 H7B 0.9700 . ?
C8 C8 1.528(5) 2_556 ?
C8 H8A 0.9700 . ?
C8 H8B 0.9700 . ?
O8 C21 1.191(4) . ?
O9 H9C 0.79(4) . ?
O9 H9D 0.75(4) . ?
C9 C10 1.506(3) . ?
O10 H10C 0.79(3) . ?
O10 H10D 0.87(4) . ?
C10 C11 1.377(3) . ?
C10 C15 1.426(4) . ?
C11 C12 1.389(4) . ?
C11 H11A 0.9300 . ?
C12 C13 1.367(4) . ?
C12 H12A 0.9300 . ?
C13 C14 1.416(4) . ?
C13 C22 1.466(3) . ?
C14 C20 1.413(4) . ?
C14 C15 1.420(3) . ?
C15 C16 1.431(3) . ?
C16 C18 1.381(4) . ?
C16 C17 1.512(3) . ?
C18 C19 1.391(4) . ?
C18 H18A 0.9300 . ?
C19 C20 1.365(4) . ?
C19 H19A 0.9300 . ?
C20 C21 1.468(4) . ?
